data_4003452
loop_
_publ_author_name
'Lee, Sujin'
'Zhou, Chenkun'
'Neu, Jennifer'
'Beery, Drake'
'Arcidiacono, Ashley'
'Chaaban, Maya'
'Lin, Haoran'
'Gaiser, Alyssa'
'Chen, Banghao'
'Albrecht-Schmitt, Thomas E.'
'Siegrist, Theo'
'Ma, Biwu'

_publ_section_title
;
 Bulk Assemblies of Lead Bromide Trimer Clusters with Geometry-Dependent
 Photophysical Properties
;
_journal_name_full 'Chemistry of Materials'
_journal_paper_doi 10.1021/acs.chemmater.9b03893
_journal_year 2019
_chemical_absolute_configuration ad
_chemical_formula_moiety 'C81 H180 Br19 N9 Pb3 Zn2'
_chemical_formula_sum 'C81 H180 Br19 N9 Pb3 Zn2'
_chemical_formula_weight 3550.91
_space_group_IT_number 173
_space_group_name_Hall 'P 6c'
_space_group_name_H-M_alt 'P 63'
_symmetry_cell_setting hexagonal
_symmetry_space_group_name_H-M 'P 63'
_atom_sites_solution_hydrogens difmap
_atom_sites_solution_primary direct
_cell_angle_alpha 90
_cell_angle_beta 90
_cell_angle_gamma 120
_cell_formula_units_Z 2
_cell_length_a 14.9238(3)
_cell_length_b 14.9238(3)
_cell_length_c 30.6972(7)
_cell_measurement_reflns_used 39104
_cell_measurement_temperature 111
_cell_measurement_theta_max 28
_cell_measurement_theta_min 3
_cell_volume 5920.9(2)
_computing_cell_refinement
; 
 CrysAlisPro (Rigaku Oxford Diffraction, 2017) 
;
_computing_data_collection 'Xcalibur, (Oxford Diffraction, 2002)'
_computing_data_reduction
; 
 CrysAlisPro (Rigaku Oxford Diffraction, 2017) 
;
_computing_molecular_graphics 'CAMERON (Watkin et al., 1996)'
_computing_publication_material 'CRYSTALS (Betteridge et al., 2003)'
_computing_structure_refinement 'CRYSTALS (Betteridge et al., 2003)'
_computing_structure_solution 'SIR92 (Altomare et al., 1994)'
_diffrn_ambient_temperature 111
_diffrn_measured_fraction_theta_full 0.996
_diffrn_measured_fraction_theta_max 0.952
_diffrn_measurement_device Area
_diffrn_measurement_device_type 'Oxford Diffraction XCALIBUR'
_diffrn_measurement_method '\f & \w scans'
_diffrn_radiation_monochromator graphite
_diffrn_radiation_type 'Mo K\a'
_diffrn_radiation_wavelength 0.71073
_diffrn_reflns_av_R_equivalents 0.142
_diffrn_reflns_limit_h_max 20
_diffrn_reflns_limit_h_min -19
_diffrn_reflns_limit_k_max 20
_diffrn_reflns_limit_k_min -19
_diffrn_reflns_limit_l_max 40
_diffrn_reflns_limit_l_min -41
_diffrn_reflns_number 109675
_diffrn_reflns_theta_full 26.144
_diffrn_reflns_theta_max 28.730
_diffrn_reflns_theta_min 3.035
_diffrn_standards_number 0
_exptl_absorpt_coefficient_mu 11.101
_exptl_absorpt_correction_T_max 0.02
_exptl_absorpt_correction_T_min 0.00
_exptl_absorpt_correction_type multi-scan
_exptl_absorpt_process_details
; 
 CrysAlisPro (Rigaku Oxford Diffraction, 2017) 
;
_exptl_crystal_colour transparent
_exptl_crystal_density_diffrn 1.992
_exptl_crystal_density_method 'not measured'
_exptl_crystal_description prismatic
_exptl_crystal_F_000 3400.000
_exptl_crystal_size_max 0.636
_exptl_crystal_size_mid 0.417
_exptl_crystal_size_min 0.357
_refine_diff_density_max 3.01
_refine_diff_density_min -1.50
_refine_ls_abs_structure_details
; 
 Parsons, Flack & Wagner (2013), 
 2642 Friedel Pairs 
;
_refine_ls_abs_structure_Flack 0.524(6)
_refine_ls_extinction_method None
_refine_ls_goodness_of_fit_ref 1.0847
_refine_ls_hydrogen_treatment noref
_refine_ls_matrix_type full
_refine_ls_number_parameters 164
_refine_ls_number_reflns 5687
_refine_ls_number_restraints 74
_refine_ls_R_factor_all 0.0777
_refine_ls_R_factor_gt 0.0657
_refine_ls_shift/su_max 0.0019374
_refine_ls_shift/su_mean 0.0002419
_refine_ls_structure_factor_coef Fsqd
_refine_ls_weighting_details
;
 Method= Modified Sheldrick 
 w=1/[\s^2^(F^2^) + ( 0.09P)^2^ +98.00P] 
 ,where P=(max(Fo^2^,0) + 2Fc^2^)/3 
;
_refine_ls_weighting_scheme calc
_refine_ls_wR_factor_all 0.1872
_refine_ls_wR_factor_gt 0.1701
_refine_ls_wR_factor_ref 0.1701
_reflns_limit_h_max 0
_reflns_limit_h_min -16
_reflns_limit_k_max 20
_reflns_limit_k_min 0
_reflns_limit_l_max 40
_reflns_limit_l_min -41
_reflns_number_gt 5687
_reflns_number_total 9585
_reflns_threshold_expression I>2.0\s(I)
_oxford_diffrn_Wilson_B_factor 2.65
_oxford_diffrn_Wilson_scale 1.38
_oxford_refine_ls_r_factor_ref 0.0657
_oxford_refine_ls_scale 0.698(2)
_oxford_reflns_number_all 6858
_cod_data_source_file cm9b03893_si_003.cif
_cod_data_source_block ZnPyPbBr
_cod_original_sg_symbol_H-M 'P 63 '
_cod_database_code 4003452
_oxford_refine_reflns_threshold_expression_ref I>2.0\s(I)
_oxford_hooft_y 0.530(11)
_oxford_bijvoet_difference 0.524(6)
_oxford_refined_flack_x 0.52(3)

loop_
_symmetry_equiv_pos_as_xyz
x,y,z
x-y,x,z+1/2
-y,x-y,z
-x,-y,z+1/2
-x+y,-x,z
y,-x+y,z+1/2

loop_
_atom_site_label
_atom_site_type_symbol
_atom_site_fract_x
_atom_site_fract_y
_atom_site_fract_z
_atom_site_U_iso_or_equiv
_atom_site_occupancy
_atom_site_adp_type
_atom_site_refinement_flags_posn
_atom_site_refinement_flags_adp
Pb1 Pb 1.4819 1.2410 0.2462 0.0294 1.0000 Uani . .
Br2 Br 1.3309 1.1675 0.3151 0.0744 1.0000 Uani . .
Zn3 Zn 1.3333 1.6667 0.0416(3) 0.0673 1.0000 Uani DS T
Br4 Br 1.2452 1.4901 0.0119 0.0717 1.0000 Uani D .
Br5 Br 1.3333 1.6667 0.1193(3) 0.2369 1.0000 Uani DS T
Br6 Br 1.6667 1.3333 0.1812(2) 0.0272 1.0000 Uani S T
Br7 Br 1.5320 1.4680 0.2461 0.0463 1.0000 Uani . .
Br8 Br 1.3329 1.1647 0.1772 0.0612 1.0000 Uani . .
Br9 Br 1.6667 1.3333 0.3125(2) 0.0363 1.0000 Uani S T
Zn1 Zn 1.3333 1.6667 0.4512(3) 0.0721 1.0000 Uani DS T
Br10 Br 1.3333 1.6667 0.3754(4) 0.1220 1.0000 Uani DS T
Br11 Br 1.5041 1.7524 0.4723 0.1778 1.0000 Uani D .
N100 N 1.5042 1.4767 0.0959 0.2000 1.0000 Uiso D .
C101 C 1.5605 1.4215 0.1090 0.2000 1.0000 Uiso D .
C102 C 1.5349 1.5691 0.1248 0.2000 1.0000 Uiso D .
C103 C 1.6333 1.6576 0.1053 0.2000 1.0000 Uiso D .
C104 C 1.6424 1.6220 0.0590 0.2000 1.0000 Uiso D .
C105 C 1.5404 1.5231 0.0514 0.2000 1.0000 Uiso D .
C106 C 1.3901 1.3987 0.0975 0.2000 1.0000 Uiso D .
C107 C 1.3457 1.3406 0.0556 0.2000 1.0000 Uiso D .
C108 C 1.3398 1.2363 0.0580 0.2000 1.0000 Uiso D .
C109 C 1.2373 1.1530 0.0459 0.2000 1.0000 Uiso D .
N200 N 1.5234 1.5044 0.3985 0.2000 1.0000 Uiso D .
C201 C 1.5740 1.4439 0.3846 0.2000 1.0000 Uiso D .
C202 C 1.4315 1.4772 0.3699 0.2000 1.0000 Uiso D .
C203 C 1.3438 1.3761 0.3880 0.2000 1.0000 Uiso D .
C204 C 1.3825 1.3615 0.4330 0.2000 1.0000 Uiso D .
C205 C 1.4751 1.4670 0.4425 0.2000 1.0000 Uiso D .
C206 C 1.6058 1.6179 0.3973 0.2000 1.0000 Uiso D .
C207 C 1.7044 1.6471 0.4219 0.2000 1.0000 Uiso D .
C208 C 1.7627 1.7629 0.4304 0.2000 1.0000 Uiso D .
C209 C 1.8633 1.7984 0.4503 0.2000 1.0000 Uiso D .
N300 N 1.1598 1.3247 0.2498 0.2000 1.0000 Uiso D .
C301 C 1.1030 1.3727 0.2289 0.2000 1.0000 Uiso D .
C302 C 1.2589 1.3602 0.2252 0.2000 1.0000 Uiso D .
C303 C 1.2196 1.3108 0.1808 0.2000 1.0000 Uiso D .
C304 C 1.1135 1.2121 0.1902 0.2000 1.0000 Uiso D .
C305 C 1.1031 1.2112 0.2394 0.2000 1.0000 Uiso D .
C306 C 1.1741 1.3528 0.2977 0.2000 1.0000 Uiso D .
C307 C 1.1264 1.2667 0.3310 0.2000 1.0000 Uiso D .
C308 C 1.1768 1.3078 0.3752 0.2000 1.0000 Uiso D .
C309 C 1.1867 1.2313 0.4011 0.2000 1.0000 Uiso D .
H1011 H 1.5392 1.3618 0.0897 0.2400 1.0000 Uiso . .
H1012 H 1.6316 1.4650 0.1061 0.2400 1.0000 Uiso . .
H1013 H 1.5421 1.3959 0.1376 0.2400 1.0000 Uiso . .
H1021 H 1.5495 1.5532 0.1532 0.2400 1.0000 Uiso . .
H1022 H 1.4790 1.5820 0.1267 0.2400 1.0000 Uiso . .
H1031 H 1.6885 1.6756 0.1218 0.2400 1.0000 Uiso . .
H1032 H 1.6197 1.7160 0.1021 0.2400 1.0000 Uiso . .
H1041 H 1.6521 1.6713 0.0374 0.2400 1.0000 Uiso . .
H1042 H 1.6973 1.6079 0.0586 0.2400 1.0000 Uiso . .
H1051 H 1.4905 1.5367 0.0380 0.2400 1.0000 Uiso . .
H1052 H 1.5495 1.4763 0.0329 0.2400 1.0000 Uiso . .
H1061 H 1.3534 1.4322 0.1057 0.2400 1.0000 Uiso . .
H1062 H 1.3782 1.3462 0.1181 0.2400 1.0000 Uiso . .
H1071 H 1.3898 1.3784 0.0315 0.2400 1.0000 Uiso . .
H1072 H 1.2796 1.3417 0.0494 0.2400 1.0000 Uiso . .
H1081 H 1.3692 1.2260 0.0378 0.2400 1.0000 Uiso . .
H1082 H 1.3343 1.2186 0.0859 0.2400 1.0000 Uiso . .
H1091 H 1.2071 1.0901 0.0462 0.2400 1.0000 Uiso . .
H1092 H 1.2050 1.1713 0.0154 0.2400 1.0000 Uiso . .
H1093 H 1.1702 1.1640 0.0635 0.2400 1.0000 Uiso . .
H2011 H 1.6306 1.4592 0.4002 0.2400 1.0000 Uiso . .
H2012 H 1.5931 1.4604 0.3531 0.2400 1.0000 Uiso . .
H2013 H 1.5236 1.3710 0.3847 0.2400 1.0000 Uiso . .
H2021 H 1.4126 1.5311 0.3724 0.2400 1.0000 Uiso . .
H2022 H 1.4426 1.4693 0.3408 0.2400 1.0000 Uiso . .
H2031 H 1.2816 1.3817 0.3928 0.2400 1.0000 Uiso . .
H2032 H 1.3269 1.3211 0.3693 0.2400 1.0000 Uiso . .
H2041 H 1.3311 1.3418 0.4550 0.2400 1.0000 Uiso . .
H2042 H 1.4004 1.3080 0.4306 0.2400 1.0000 Uiso . .
H2051 H 1.5235 1.4575 0.4608 0.2400 1.0000 Uiso . .
H2052 H 1.4569 1.5100 0.4556 0.2400 1.0000 Uiso . .
H2061 H 1.5758 1.6555 0.4085 0.2400 1.0000 Uiso . .
H2062 H 1.6249 1.6356 0.3677 0.2400 1.0000 Uiso . .
H2071 H 1.6842 1.6105 0.4501 0.2400 1.0000 Uiso . .
H2072 H 1.7447 1.6264 0.4071 0.2400 1.0000 Uiso . .
H2081 H 1.7219 1.7790 0.4498 0.2400 1.0000 Uiso . .
H2082 H 1.7707 1.7961 0.4037 0.2400 1.0000 Uiso . .
H2091 H 1.8960 1.8699 0.4546 0.2400 1.0000 Uiso . .
H2092 H 1.8540 1.7638 0.4776 0.2400 1.0000 Uiso . .
H2093 H 1.9028 1.7809 0.4316 0.2400 1.0000 Uiso . .
H3011 H 1.0392 1.3511 0.2452 0.2400 1.0000 Uiso . .
H3012 H 1.1427 1.4451 0.2300 0.2400 1.0000 Uiso . .
H3013 H 1.0852 1.3487 0.2002 0.2400 1.0000 Uiso . .
H3021 H 1.2952 1.4323 0.2214 0.2400 1.0000 Uiso . .
H3022 H 1.2999 1.3366 0.2380 0.2400 1.0000 Uiso . .
H3031 H 1.2053 1.3493 0.1617 0.2400 1.0000 Uiso . .
H3032 H 1.2623 1.2873 0.1682 0.2400 1.0000 Uiso . .
H3041 H 1.0551 1.2091 0.1782 0.2400 1.0000 Uiso . .
H3042 H 1.1117 1.1464 0.1835 0.2400 1.0000 Uiso . .
H3051 H 1.1342 1.1775 0.2555 0.2400 1.0000 Uiso . .
H3052 H 1.0321 1.1800 0.2503 0.2400 1.0000 Uiso . .
H3061 H 1.2499 1.3926 0.3025 0.2400 1.0000 Uiso . .
H3062 H 1.1514 1.4028 0.3023 0.2400 1.0000 Uiso . .
H3071 H 1.0577 1.2521 0.3350 0.2400 1.0000 Uiso . .
H3072 H 1.1361 1.2159 0.3238 0.2400 1.0000 Uiso . .
H3081 H 1.2523 1.3700 0.3698 0.2400 1.0000 Uiso . .
H3082 H 1.1475 1.3431 0.3911 0.2400 1.0000 Uiso . .
H3091 H 1.2232 1.2686 0.4289 0.2400 1.0000 Uiso . .
H3092 H 1.2251 1.2107 0.3873 0.2400 1.0000 Uiso . .
H3093 H 1.1203 1.1838 0.4086 0.2400 1.0000 Uiso . .

loop_
_atom_site_aniso_label
_atom_site_aniso_U_11
_atom_site_aniso_U_22
_atom_site_aniso_U_33
_atom_site_aniso_U_23
_atom_site_aniso_U_13
_atom_site_aniso_U_12
Pb1 0.0248 0.0277 0.0348 0.0003 -0.0000 0.0124
Br2 0.0713 0.0761 0.0694 0.0035 0.0325 0.0321
Zn3 0.052(4) 0.052(4) 0.098(7) 0.0000 0.0000 0.0259(18)
Br4 0.0739 0.0459 0.0870 -0.0014 -0.0065 0.0236
Br5 0.332(13) 0.332(13) 0.047(4) 0.0000 0.0000 0.166(7)
Br6 0.029(2) 0.029(2) 0.025(3) 0.0000 0.0000 0.0143(10)
Br7 0.0461 0.0458 0.0605 -0.0047 -0.0041 0.0331
Br8 0.0466 0.0742 0.0565 -0.0232 -0.0263 0.0255
Br9 0.037(2) 0.037(2) 0.035(3) 0.0000 0.0000 0.0185(12)
Zn1 0.065(4) 0.065(4) 0.086(7) 0.0000 0.0000 0.033(2)
Br10 0.116(4) 0.116(4) 0.133(7) 0.0000 0.0000 0.0582(18)
Br11 0.0699 0.0884 0.3730 -0.0371 -0.0412 0.0379

loop_
_atom_type_symbol
_atom_type_scat_dispersion_real
_atom_type_scat_dispersion_imag
_atom_type_scat_Cromer_Mann_a1
_atom_type_scat_Cromer_Mann_b1
_atom_type_scat_Cromer_Mann_a2
_atom_type_scat_Cromer_Mann_b2
_atom_type_scat_Cromer_Mann_a3
_atom_type_scat_Cromer_Mann_b3
_atom_type_scat_Cromer_Mann_a4
_atom_type_scat_Cromer_Mann_b4
_atom_type_scat_Cromer_Mann_c
_atom_type_scat_source
C 0.0033 0.0016 2.3100 20.8439 1.0200 10.2075 1.5886 0.5687 0.8650 51.6512 0.2156 'International Tables Vol C 4.2.6.8 and 6.1.1.4'
H 0.0000 0.0000 0.4930 10.5109 0.3229 26.1257 0.1402 3.1424 0.0408 57.7998 0.0030 'International Tables Vol C 4.2.6.8 and 6.1.1.4'
Br -0.2901 2.4595 17.1789 2.1723 5.2358 16.5796 5.6377 0.2609 3.9851 41.4328 2.9557 'International Tables Vol C 4.2.6.8 and 6.1.1.4'
N 0.0061 0.0033 12.2126 0.0057 3.1322 9.8933 2.0125 28.9975 1.1663 0.5826 -11.5290 'International Tables Vol C 4.2.6.8 and 6.1.1.4'
Pb -3.3944 10.1111 31.0617 0.6902 13.0637 2.3576 18.4420 8.6180 5.9696 47.2579 13.4118 'International Tables Vol C 4.2.6.8 and 6.1.1.4'
Zn 0.2839 1.4301 14.0743 3.2655 7.0318 0.2333 5.1652 10.3163 2.4100 58.7097 1.3041 'International Tables Vol C 4.2.6.8 and 6.1.1.4'

loop_
_geom_angle_atom_site_label_1
_geom_angle_site_symmetry_1
_geom_angle_atom_site_label_2
_geom_angle_atom_site_label_3
_geom_angle_site_symmetry_3
_geom_angle
_geom_angle_publ_flag
Br7 3_865 Pb1 Br2 . 98.86(13) yes
Br7 3_865 Pb1 Br6 . 80.67(7) yes
Br2 . Pb1 Br6 . 172.54(15) yes
Br7 3_865 Pb1 Br7 . 155.75(3) yes
Br2 . Pb1 Br7 . 97.65(12) yes
Br6 . Pb1 Br7 . 80.66(7) yes
Br7 3_865 Pb1 Br8 . 97.54(13) yes
Br2 . Pb1 Br8 . 95.05(6) yes
Br6 . Pb1 Br8 . 92.38(13) yes
Br7 . Pb1 Br8 . 98.56(12) yes
Br7 3_865 Pb1 Br9 . 80.87(7) yes
Br2 . Pb1 Br9 . 92.26(15) yes
Br6 . Pb1 Br9 . 80.31(4) yes
Br7 . Pb1 Br9 . 80.86(7) yes
Br8 . Pb1 Br9 . 172.68(14) yes
Br4 5_685 Zn3 Br4 3_875 107.1(3) yes
Br4 5_685 Zn3 Br4 . 107.1(3) yes
Br4 3_875 Zn3 Br4 . 107.1(3) yes
Br4 5_685 Zn3 Br5 . 111.8(2) yes
Br4 3_875 Zn3 Br5 . 111.8(2) yes
Br4 . Zn3 Br5 . 111.8(2) yes
Pb1 5_785 Br6 Pb1 . 83.31(11) yes
Pb1 5_785 Br6 Pb1 3_865 83.31(11) yes
Pb1 . Br6 Pb1 3_865 83.31(11) yes
Pb1 5_785 Br7 Pb1 . 84.25(3) yes
Pb1 . Br9 Pb1 5_785 82.47(12) yes
Pb1 . Br9 Pb1 3_865 82.47(12) yes
Pb1 5_785 Br9 Pb1 3_865 82.47(12) yes
Br11 3_875 Zn1 Br11 5_685 112.4(3) yes
Br11 3_875 Zn1 Br10 . 106.3(4) yes
Br11 5_685 Zn1 Br10 . 106.3(4) yes
Br11 3_875 Zn1 Br11 . 112.4(3) yes
Br11 5_685 Zn1 Br11 . 112.4(3) yes
Br10 . Zn1 Br11 . 106.3(4) yes
C101 . N100 C102 . 110.4(9) yes
C101 . N100 C105 . 109.0(9) yes
C102 . N100 C105 . 103.9(8) yes
C101 . N100 C106 . 107.1(9) yes
C102 . N100 C106 . 113.3(9) yes
C105 . N100 C106 . 113.0(9) yes
N100 . C101 H1011 . 108.8 no
N100 . C101 H1012 . 110.4 no
H1011 . C101 H1012 . 108.5 no
N100 . C101 H1013 . 110.0 no
H1011 . C101 H1013 . 107.4 no
H1012 . C101 H1013 . 111.7 no
N100 . C102 C103 . 106.3(8) yes
N100 . C102 H1021 . 108.2 no
C103 . C102 H1021 . 109.5 no
N100 . C102 H1022 . 109.1 no
C103 . C102 H1022 . 114.4 no
H1021 . C102 H1022 . 109.2 no
C102 . C103 C104 . 106.1(7) yes
C102 . C103 H1031 . 112.6 no
C104 . C103 H1031 . 113.7 no
C102 . C103 H1032 . 105.6 no
C104 . C103 H1032 . 107.5 no
H1031 . C103 H1032 . 110.9 no
C103 . C104 C105 . 104.9(8) yes
C103 . C104 H1041 . 112.4 no
C105 . C104 H1041 . 109.8 no
C103 . C104 H1042 . 108.9 no
C105 . C104 H1042 . 110.1 no
H1041 . C104 H1042 . 110.7 no
C104 . C105 N100 . 105.2(9) yes
C104 . C105 H1051 . 111.6 no
N100 . C105 H1051 . 110.4 no
C104 . C105 H1052 . 111.0 no
N100 . C105 H1052 . 110.6 no
H1051 . C105 H1052 . 108.0 no
N100 . C106 C107 . 114.8(10) yes
N100 . C106 H1061 . 109.3 no
C107 . C106 H1061 . 109.1 no
N100 . C106 H1062 . 109.3 no
C107 . C106 H1062 . 104.3 no
H1061 . C106 H1062 . 109.9 no
C106 . C107 C108 . 109.5(10) yes
C106 . C107 H1071 . 110.1 no
C108 . C107 H1071 . 108.0 no
C106 . C107 H1072 . 107.6 no
C108 . C107 H1072 . 117.9 no
H1071 . C107 H1072 . 103.4 no
C107 . C108 C109 . 111.2(10) yes
C107 . C108 H1081 . 113.4 no
C109 . C108 H1081 . 94.7 no
C107 . C108 H1082 . 107.4 no
C109 . C108 H1082 . 95.2 no
H1081 . C108 H1082 . 130.8 no
C108 . C109 H1091 . 136.2 no
C108 . C109 H1092 . 112.9 no
H1091 . C109 H1092 . 103.2 no
C108 . C109 H1093 . 110.9 no
H1091 . C109 H1093 . 97.6 no
H1092 . C109 H1093 . 81.9 no
C201 . N200 C202 . 109.7(9) yes
C201 . N200 C205 . 109.0(9) yes
C202 . N200 C205 . 102.9(8) yes
C201 . N200 C206 . 107.1(9) yes
C202 . N200 C206 . 114.1(9) yes
C205 . N200 C206 . 114.1(9) yes
N200 . C201 H2011 . 113.0 no
N200 . C201 H2012 . 107.1 no
H2011 . C201 H2012 . 109.5 no
N200 . C201 H2013 . 109.6 no
H2011 . C201 H2013 . 113.1 no
H2012 . C201 H2013 . 104.1 no
N200 . C202 C203 . 105.6(8) yes
N200 . C202 H2021 . 109.3 no
C203 . C202 H2021 . 109.0 no
N200 . C202 H2022 . 113.6 no
C203 . C202 H2022 . 110.3 no
H2021 . C202 H2022 . 109.0 no
C202 . C203 C204 . 105.6(7) yes
C202 . C203 H2031 . 110.4 no
C204 . C203 H2031 . 108.3 no
C202 . C203 H2032 . 111.6 no
C204 . C203 H2032 . 112.4 no
H2031 . C203 H2032 . 108.3 no
C203 . C204 C205 . 103.6(9) yes
C203 . C204 H2041 . 112.0 no
C205 . C204 H2041 . 111.0 no
C203 . C204 H2042 . 109.0 no
C205 . C204 H2042 . 112.9 no
H2041 . C204 H2042 . 108.2 no
C204 . C205 N200 . 103.4(9) yes
C204 . C205 H2051 . 108.3 no
N200 . C205 H2051 . 108.5 no
C204 . C205 H2052 . 112.4 no
N200 . C205 H2052 . 113.2 no
H2051 . C205 H2052 . 110.7 no
N200 . C206 C207 . 116.0(9) yes
N200 . C206 H2061 . 107.2 no
C207 . C206 H2061 . 109.3 no
N200 . C206 H2062 . 107.3 no
C207 . C206 H2062 . 106.5 no
H2061 . C206 H2062 . 110.4 no
C206 . C207 C208 . 109.6(10) yes
C206 . C207 H2071 . 107.1 no
C208 . C207 H2071 . 108.6 no
C206 . C207 H2072 . 111.2 no
C208 . C207 H2072 . 111.6 no
H2071 . C207 H2072 . 108.6 no
C207 . C208 C209 . 112.8(10) yes
C207 . C208 H2081 . 108.4 no
C209 . C208 H2081 . 108.6 no
C207 . C208 H2082 . 107.4 no
C209 . C208 H2082 . 109.9 no
H2081 . C208 H2082 . 109.7 no
C208 . C209 H2091 . 109.3 no
C208 . C209 H2092 . 109.1 no
H2091 . C209 H2092 . 110.1 no
C208 . C209 H2093 . 108.5 no
H2091 . C209 H2093 . 110.9 no
H2092 . C209 H2093 . 108.9 no
C301 . N300 C302 . 108.0(9) yes
C301 . N300 C305 . 108.3(9) yes
C302 . N300 C305 . 101.1(8) yes
C301 . N300 C306 . 108.5(9) yes
C302 . N300 C306 . 114.3(9) yes
C305 . N300 C306 . 116.1(8) yes
N300 . C301 H3011 . 108.2 no
N300 . C301 H3012 . 110.6 no
H3011 . C301 H3012 . 108.2 no
N300 . C301 H3013 . 109.8 no
H3011 . C301 H3013 . 108.2 no
H3012 . C301 H3013 . 111.7 no
N300 . C302 C303 . 101.9(9) yes
N300 . C302 H3021 . 111.7 no
C303 . C302 H3021 . 107.7 no
N300 . C302 H3022 . 111.9 no
C303 . C302 H3022 . 111.2 no
H3021 . C302 H3022 . 112.0 no
C302 . C303 C304 . 104.7(7) yes
C302 . C303 H3031 . 115.0 no
C304 . C303 H3031 . 105.5 no
C302 . C303 H3032 . 112.1 no
C304 . C303 H3032 . 106.2 no
H3031 . C303 H3032 . 112.5 no
C303 . C304 C305 . 104.2(7) yes
C303 . C304 H3041 . 117.3 no
C305 . C304 H3041 . 107.8 no
C303 . C304 H3042 . 114.1 no
C305 . C304 H3042 . 104.3 no
H3041 . C304 H3042 . 108.1 no
C304 . C305 N300 . 101.7(9) yes
C304 . C305 H3051 . 115.9 no
N300 . C305 H3051 . 109.3 no
C304 . C305 H3052 . 115.2 no
N300 . C305 H3052 . 109.3 no
H3051 . C305 H3052 . 105.2 no
N300 . C306 C307 . 118.6(9) yes
N300 . C306 H3061 . 105.7 no
C307 . C306 H3061 . 108.7 no
N300 . C306 H3062 . 107.2 no
C307 . C306 H3062 . 111.1 no
H3061 . C306 H3062 . 104.5 no
C306 . C307 C308 . 109.3(10) yes
C306 . C307 H3071 . 106.3 no
C308 . C307 H3071 . 103.7 no
C306 . C307 H3072 . 111.0 no
C308 . C307 H3072 . 108.3 no
H3071 . C307 H3072 . 117.8 no
C307 . C308 C309 . 113.2(10) yes
C307 . C308 H3081 . 108.0 no
C309 . C308 H3081 . 107.0 no
C307 . C308 H3082 . 113.7 no
C309 . C308 H3082 . 113.6 no
H3081 . C308 H3082 . 100.1 no
C308 . C309 H3091 . 105.4 no
C308 . C309 H3092 . 110.4 no
H3091 . C309 H3092 . 109.4 no
C308 . C309 H3093 . 104.4 no
H3091 . C309 H3093 . 106.9 no
H3092 . C309 H3093 . 119.4 no

loop_
_geom_bond_atom_site_label_1
_geom_bond_atom_site_label_2
_geom_bond_site_symmetry_2
_geom_bond_distance
_geom_bond_publ_flag
Pb1 Br7 3_865 3.0833(14) yes
Pb1 Br2 . 2.878(5) yes
Pb1 Br6 . 3.112(3) yes
Pb1 Br7 . 3.0838(14) yes
Pb1 Br8 . 2.865(4) yes
Pb1 Br9 . 3.138(4) yes
Zn3 Br4 5_685 2.457(5) yes
Zn3 Br4 3_875 2.457(5) yes
Zn3 Br4 . 2.457(5) yes
Zn3 Br5 . 2.385(14) yes
Zn1 Br11 3_875 2.300(7) yes
Zn1 Br11 5_685 2.300(7) yes
Zn1 Br10 . 2.327(16) yes
Zn1 Br11 . 2.300(7) yes
N100 C101 . 1.497(7) yes
N100 C102 . 1.507(7) yes
N100 C105 . 1.503(7) yes
N100 C106 . 1.509(7) yes
C101 H1011 . 0.981 no
C101 H1012 . 0.931 no
C101 H1013 . 0.944 no
C102 C103 . 1.523(7) yes
C102 H1021 . 0.957 no
C102 H1022 . 0.946 no
C103 C104 . 1.548(7) yes
C103 H1031 . 0.888 no
C103 H1032 . 0.994 no
C104 C105 . 1.518(7) yes
C104 H1041 . 0.945 no
C104 H1042 . 0.941 no
C105 H1051 . 0.956 no
C105 H1052 . 0.961 no
C106 C107 . 1.506(7) yes
C106 H1061 . 0.942 no
C106 H1062 . 0.953 no
C107 C108 . 1.516(7) yes
C107 H1071 . 0.964 no
C107 H1072 . 1.013 no
C108 C109 . 1.456(7) yes
C108 H1081 . 0.816 no
C108 H1082 . 0.890 no
C109 H1091 . 0.813 no
C109 H1092 . 1.148 no
C109 H1093 . 1.218 no
N200 C201 . 1.499(7) yes
N200 C202 . 1.505(7) yes
N200 C205 . 1.501(7) yes
N200 C206 . 1.516(7) yes
C201 H2011 . 0.895 no
C201 H2012 . 1.003 no
C201 H2013 . 0.965 no
C202 C203 . 1.525(7) yes
C202 H2021 . 0.980 no
C202 H2022 . 0.925 no
C203 C204 . 1.552(7) yes
C203 H2031 . 0.984 no
C203 H2032 . 0.929 no
C204 C205 . 1.517(7) yes
C204 H2041 . 0.952 no
C204 H2042 . 0.963 no
C205 H2051 . 0.979 no
C205 H2052 . 0.906 no
C206 C207 . 1.511(7) yes
C206 H2061 . 0.940 no
C206 H2062 . 0.949 no
C207 C208 . 1.521(7) yes
C207 H2071 . 0.988 no
C207 H2072 . 0.922 no
C208 C209 . 1.452(7) yes
C208 H2081 . 0.962 no
C208 H2082 . 0.935 no
C209 H2091 . 0.935 no
C209 H2092 . 0.957 no
C209 H2093 . 0.949 no
N300 C301 . 1.501(7) yes
N300 C302 . 1.500(7) yes
N300 C305 . 1.500(7) yes
N300 C306 . 1.518(7) yes
C301 H3011 . 0.977 no
C301 H3012 . 0.937 no
C301 H3013 . 0.937 no
C302 C303 . 1.523(7) yes
C302 H3021 . 0.940 no
C302 H3022 . 0.932 no
C303 C304 . 1.559(7) yes
C303 H3031 . 0.917 no
C303 H3032 . 0.949 no
C304 C305 . 1.517(7) yes
C304 H3041 . 0.926 no
C304 H3042 . 0.990 no
C305 H3051 . 0.974 no
C305 H3052 . 0.978 no
C306 C307 . 1.511(8) yes
C306 H3061 . 0.991 no
C306 H3062 . 0.971 no
C307 C308 . 1.525(7) yes
C307 H3071 . 0.943 no
C307 H3072 . 0.868 no
C308 C309 . 1.459(7) yes
C308 H3081 . 1.055 no
C308 H3082 . 0.968 no
C309 H3091 . 1.016 no
C309 H3092 . 0.883 no
C309 H3093 . 0.914 no

loop_
_geom_hbond_atom_site_label_D
_geom_hbond_atom_site_label_H
_geom_hbond_atom_site_label_A
_geom_hbond_site_symmetry_A
_geom_hbond_angle_DHA
_geom_hbond_distance_DH
_geom_hbond_distance_HA
_geom_hbond_distance_DA
_geom_hbond_publ_flag
C109 H1092 C209 4_884 177 1.15 2.39 3.53(6) yes
C203 H2031 C308 . 125 0.98 1.49 2.21(6) yes
C208 H2082 C307 3_875 163 0.93 2.59 3.50(6) yes
C208 H2082 C308 3_875 132 0.93 2.14 2.86(6) yes
C209 H2093 C309 5_785 152 0.95 2.14 3.01(6) yes
C308 H3081 C202 . 163 1.05 2.33 3.35(6) yes
C308 H3081 C203 . 124 1.05 1.44 2.21(6) yes
C308 H3082 C206 5_685 149 0.97 2.50 3.37(6) yes
C309 H3091 C204 . 123 1.02 2.07 2.75(6) yes
C309 H3093 C208 5_685 121 0.91 2.39 2.97(6) yes
